data_4063588
loop_
_publ_author_name
'Szyszko, Bartosz'
'Latos-Gra\.zy\'nski, Lechos\/law'

_publ_section_title
;
 Conformational Flexibility of 1,4-Naphthiporphyrin Promotes a
 Palladium-Mediated Contraction of Naphthalene to Isoindene
;
_journal_issue 16
_journal_name_full Organometallics
_journal_page_first 4354
_journal_paper_doi 10.1021/om2004139
_journal_volume 30
_journal_year 2011
_chemical_formula_moiety C50H33N3
_chemical_formula_sum 'C50 H33 N3'
_chemical_formula_weight 675.79
_chemical_name_systematic 1,4-naphthiporphyrin
_space_group_IT_number 2
_symmetry_cell_setting triclinic
_symmetry_space_group_name_Hall '-P 1'
_symmetry_space_group_name_H-M 'P -1'
_atom_sites_solution_hydrogens geom
_atom_sites_solution_primary direct
_atom_sites_solution_secondary difmap
_audit_creation_method SHELXL-97
_cell_angle_alpha 84.502(4)
_cell_angle_beta 76.137(4)
_cell_angle_gamma 83.263(4)
_cell_formula_units_Z 2
_cell_length_a 10.4624(5)
_cell_length_b 11.8931(6)
_cell_length_c 14.8821(6)
_cell_measurement_temperature 100(2)
_cell_volume 1781.02(15)
_computing_structure_refinement 'SHELXL-97 (Sheldrick, 1997)'
_computing_structure_solution 'SHELXS-97 (Sheldrick, 1990)'
_diffrn_ambient_temperature 100(2)
_diffrn_measured_fraction_theta_full 0.998
_diffrn_measured_fraction_theta_max 0.625
_diffrn_radiation_monochromator graphite
_diffrn_radiation_source 'fine-focus sealed tube'
_diffrn_radiation_type MoK\a
_diffrn_radiation_wavelength 0.71073
_diffrn_reflns_av_R_equivalents 0.0764
_diffrn_reflns_av_sigmaI/netI 0.2432
_diffrn_reflns_limit_h_max 17
_diffrn_reflns_limit_h_min -13
_diffrn_reflns_limit_k_max 15
_diffrn_reflns_limit_k_min -19
_diffrn_reflns_limit_l_max 15
_diffrn_reflns_limit_l_min -24
_diffrn_reflns_number 22932
_diffrn_reflns_theta_full 26.50
_diffrn_reflns_theta_max 37.00
_diffrn_reflns_theta_min 2.83
_exptl_absorpt_coefficient_mu 0.073
_exptl_absorpt_correction_type none
_exptl_crystal_density_diffrn 1.260
_exptl_crystal_density_method 'not measured'
_exptl_crystal_F_000 708
_exptl_crystal_size_max 0.1
_exptl_crystal_size_mid 0.03
_exptl_crystal_size_min 0.02
_refine_diff_density_max 0.228
_refine_diff_density_min -0.208
_refine_diff_density_rms 0.045
_refine_ls_extinction_method none
_refine_ls_goodness_of_fit_ref 0.757
_refine_ls_hydrogen_treatment constr
_refine_ls_matrix_type full
_refine_ls_number_parameters 478
_refine_ls_number_reflns 11325
_refine_ls_number_restraints 0
_refine_ls_restrained_S_all 0.757
_refine_ls_R_factor_all 0.2216
_refine_ls_R_factor_gt 0.0602
_refine_ls_shift/su_max 0.000
_refine_ls_shift/su_mean 0.000
_refine_ls_structure_factor_coef Fsqd
_refine_ls_weighting_details 'calc w=1/[\s^2^(Fo^2^)+(0.0394P)^2^+0.0000P] where P=(Fo^2^+2Fc^2^)/3'
_refine_ls_weighting_scheme calc
_refine_ls_wR_factor_gt 0.0912
_refine_ls_wR_factor_ref 0.1199
_reflns_number_gt 3562
_reflns_number_total 11325
_reflns_threshold_expression >2sigma(I)
_cod_data_source_file om2004139_si_002.cif
_cod_data_source_block bs1
_cod_original_cell_volume 1781.02(14)
_cod_database_code 4063588

loop_
_symmetry_equiv_pos_as_xyz
'x, y, z'
'-x, -y, -z'

loop_
_atom_site_label
_atom_site_type_symbol
_atom_site_fract_x
_atom_site_fract_y
_atom_site_fract_z
_atom_site_U_iso_or_equiv
_atom_site_adp_type
_atom_site_occupancy
_atom_site_symmetry_multiplicity
_atom_site_calc_flag
_atom_site_refinement_flags
N1 N 0.70450(17) 0.54757(14) 0.38196(11) 0.0294(5) Uani 1 1 d .
N2 N 0.60518(17) 0.66512(14) 0.10498(11) 0.0302(5) Uani 1 1 d .
N3 N 0.77127(17) 0.47560(14) 0.17995(11) 0.0272(4) Uani 1 1 d .
H H 0.7256 0.5369 0.2040 0.033 Uiso 1 1 calc R
C1 C 0.5447(2) 0.75232(17) 0.40697(15) 0.0293(6) Uani 1 1 d .
C6 C 0.5242(2) 0.76010(17) 0.08157(15) 0.0293(5) Uani 1 1 d .
C14 C 0.8365(2) 0.39148(17) 0.22807(15) 0.0285(5) Uani 1 1 d .
C16 C 0.7929(2) 0.45844(17) 0.38938(14) 0.0282(5) Uani 1 1 d .
C10 C 0.7436(2) 0.51212(17) 0.01704(14) 0.0260(5) Uani 1 1 d .
C4 C 0.4773(2) 0.82369(17) 0.23825(15) 0.0298(6) Uani 1 1 d .
C15 C 0.8521(2) 0.38368(17) 0.31788(14) 0.0271(5) Uani 1 1 d .
C11 C 0.7877(2) 0.45007(18) 0.08842(14) 0.0277(5) Uani 1 1 d .
C35 C 0.9432(2) 0.28478(18) 0.34358(14) 0.0285(5) Uani 1 1 d .
C24 C 0.2995(2) 1.01088(17) 0.16581(15) 0.0330(6) Uani 1 1 d .
H24A H 0.3462 1.0319 0.2080 0.040 Uiso 1 1 calc R
C22 C 0.3807(2) 0.80743(17) 0.31735(15) 0.0323(6) Uani 1 1 d .
H22A H 0.2902 0.8208 0.3150 0.039 Uiso 1 1 calc R
C20 C 0.5815(2) 0.68803(17) 0.48666(14) 0.0298(6) Uani 1 1 d .
C9 C 0.6607(2) 0.61801(18) 0.02465(14) 0.0294(5) Uani 1 1 d .
C30 C 0.6854(2) 0.44742(17) -0.12232(14) 0.0312(6) Uani 1 1 d .
H30A H 0.5946 0.4611 -0.0923 0.037 Uiso 1 1 calc R
C2 C 0.6446(2) 0.79256(17) 0.33065(15) 0.0294(5) Uani 1 1 d .
C29 C 0.7819(2) 0.46679(17) -0.07706(14) 0.0282(5) Uani 1 1 d .
C41 C 0.5269(2) 0.72947(18) 0.57913(15) 0.0289(5) Uani 1 1 d .
C19 C 0.6700(2) 0.59203(17) 0.46900(14) 0.0298(6) Uani 1 1 d .
C17 C 0.8207(2) 0.44559(18) 0.48174(15) 0.0343(6) Uani 1 1 d .
H17A H 0.8819 0.3901 0.5029 0.041 Uiso 1 1 calc R
C5 C 0.4472(2) 0.83038(17) 0.14677(15) 0.0311(6) Uani 1 1 d .
C32 C 0.8515(3) 0.38627(18) -0.25422(15) 0.0379(6) Uani 1 1 d .
H32A H 0.8752 0.3598 -0.3148 0.045 Uiso 1 1 calc R
C12 C 0.8653(2) 0.34143(18) 0.08085(15) 0.0315(6) Uani 1 1 d .
H12A H 0.8916 0.3005 0.0266 0.038 Uiso 1 1 calc R
C13 C 0.8942(2) 0.30757(18) 0.16246(15) 0.0331(6) Uani 1 1 d .
H13A H 0.9449 0.2389 0.1753 0.040 Uiso 1 1 calc R
C2' C 0.7739(2) 0.80539(19) 0.34063(17) 0.0368(6) Uani 1 1 d .
H2'A H 0.7973 0.7814 0.3978 0.044 Uiso 1 1 calc R
C18 C 0.7438(2) 0.52673(18) 0.53052(15) 0.0338(6) Uani 1 1 d .
H18A H 0.7384 0.5393 0.5935 0.041 Uiso 1 1 calc R
C3 C 0.6118(2) 0.82762(17) 0.24497(15) 0.0304(6) Uani 1 1 d .
C45 C 0.4553(2) 0.7043(2) 0.74572(16) 0.0401(6) Uani 1 1 d .
H45A H 0.4400 0.6553 0.8007 0.048 Uiso 1 1 calc R
C31 C 0.7200(2) 0.40838(17) -0.21068(15) 0.0335(6) Uani 1 1 d .
H31A H 0.6531 0.3969 -0.2412 0.040 Uiso 1 1 calc R
C23 C 0.3343(2) 0.90557(17) 0.12751(15) 0.0304(6) Uani 1 1 d .
C42 C 0.5024(2) 0.84716(19) 0.58666(15) 0.0350(6) Uani 1 1 d .
H42A H 0.5181 0.8970 0.5322 0.042 Uiso 1 1 calc R
C28 C 0.2595(2) 0.87611(18) 0.06860(15) 0.0348(6) Uani 1 1 d .
H28A H 0.2769 0.8031 0.0448 0.042 Uiso 1 1 calc R
C46 C 0.5001(2) 0.65845(19) 0.65957(15) 0.0340(6) Uani 1 1 d .
H46A H 0.5124 0.5784 0.6560 0.041 Uiso 1 1 calc R
C21 C 0.4148(2) 0.77101(17) 0.40198(14) 0.0311(6) Uani 1 1 d .
H21A H 0.3471 0.7592 0.4563 0.037 Uiso 1 1 calc R
C25 C 0.1981(2) 1.08471(19) 0.14304(16) 0.0375(6) Uani 1 1 d .
H25A H 0.1751 1.1555 0.1702 0.045 Uiso 1 1 calc R
C34 C 0.9143(2) 0.44367(18) -0.12209(15) 0.0337(6) Uani 1 1 d .
H34A H 0.9816 0.4562 -0.0923 0.040 Uiso 1 1 calc R
C43 C 0.4556(2) 0.8914(2) 0.67242(17) 0.0419(7) Uani 1 1 d .
H43A H 0.4391 0.9712 0.6766 0.050 Uiso 1 1 calc R
C3' C 0.7090(2) 0.87310(18) 0.17178(16) 0.0351(6) Uani 1 1 d .
H3'A H 0.6886 0.8957 0.1134 0.042 Uiso 1 1 calc R
C8 C 0.6212(2) 0.68468(18) -0.05297(15) 0.0354(6) Uani 1 1 d .
H8A H 0.6510 0.6700 -0.1166 0.042 Uiso 1 1 calc R
C7 C 0.5350(2) 0.77081(18) -0.01785(15) 0.0360(6) Uani 1 1 d .
H7A H 0.4898 0.8276 -0.0514 0.043 Uiso 1 1 calc R
C36 C 1.0742(2) 0.29893(19) 0.33939(16) 0.0406(6) Uani 1 1 d .
H36A H 1.1055 0.3711 0.3196 0.049 Uiso 1 1 calc R
C2" C 0.8646(3) 0.8516(2) 0.26934(17) 0.0435(7) Uani 1 1 d .
H2"A H 0.9499 0.8613 0.2774 0.052 Uiso 1 1 calc R
C27 C 0.1614(2) 0.95132(19) 0.04478(15) 0.0385(6) Uani 1 1 d .
H27A H 0.1140 0.9310 0.0027 0.046 Uiso 1 1 calc R
C3" C 0.8318(3) 0.8850(2) 0.18383(17) 0.0435(7) Uani 1 1 d .
H3"A H 0.8958 0.9161 0.1340 0.052 Uiso 1 1 calc R
C37 C 1.1602(3) 0.2099(2) 0.36348(17) 0.0452(7) Uani 1 1 d .
H37A H 1.2495 0.2213 0.3604 0.054 Uiso 1 1 calc R
C26 C 0.1304(2) 1.05633(19) 0.08125(15) 0.0374(6) Uani 1 1 d .
H26A H 0.0630 1.1084 0.0638 0.045 Uiso 1 1 calc R
C40 C 0.8990(2) 0.1783(2) 0.37201(16) 0.0413(6) Uani 1 1 d .
H40A H 0.8095 0.1667 0.3756 0.050 Uiso 1 1 calc R
C44 C 0.4331(2) 0.8200(2) 0.75149(17) 0.0448(7) Uani 1 1 d .
H44A H 0.4021 0.8505 0.8104 0.054 Uiso 1 1 calc R
C33 C 0.9491(2) 0.40274(18) -0.20958(15) 0.0366(6) Uani 1 1 d .
H33A H 1.0397 0.3860 -0.2389 0.044 Uiso 1 1 calc R
C38 C 1.1161(3) 0.1055(2) 0.39170(17) 0.0487(7) Uani 1 1 d .
H38A H 1.1747 0.0444 0.4089 0.058 Uiso 1 1 calc R
C39 C 0.9863(3) 0.0889(2) 0.39521(17) 0.0525(7) Uani 1 1 d .
H39A H 0.9565 0.0159 0.4136 0.063 Uiso 1 1 calc R

loop_
_atom_site_aniso_label
_atom_site_aniso_U_11
_atom_site_aniso_U_22
_atom_site_aniso_U_33
_atom_site_aniso_U_23
_atom_site_aniso_U_13
_atom_site_aniso_U_12
N1 0.0355(12) 0.0270(10) 0.0279(11) -0.0068(9) -0.0117(9) 0.0010(9)
N2 0.0325(11) 0.0317(11) 0.0287(11) -0.0080(9) -0.0121(9) 0.0023(9)
N3 0.0287(11) 0.0273(10) 0.0270(10) -0.0093(9) -0.0105(9) 0.0068(8)
C1 0.0361(15) 0.0259(12) 0.0274(13) -0.0113(11) -0.0104(12) 0.0047(11)
C6 0.0315(14) 0.0252(12) 0.0345(14) -0.0025(11) -0.0162(12) 0.0023(10)
C14 0.0244(13) 0.0287(12) 0.0332(14) -0.0070(11) -0.0090(11) 0.0024(10)
C16 0.0346(14) 0.0234(12) 0.0277(13) -0.0031(10) -0.0107(11) 0.0010(10)
C10 0.0274(13) 0.0286(12) 0.0226(12) -0.0048(10) -0.0072(11) -0.0004(10)
C4 0.0367(15) 0.0235(12) 0.0315(14) -0.0095(11) -0.0142(12) 0.0065(10)
C15 0.0260(13) 0.0257(12) 0.0305(13) -0.0048(10) -0.0095(11) 0.0027(10)
C11 0.0267(13) 0.0330(13) 0.0255(13) -0.0115(11) -0.0077(11) 0.0001(10)
C35 0.0341(14) 0.0290(13) 0.0231(12) -0.0083(10) -0.0091(11) 0.0050(11)
C24 0.0361(15) 0.0318(13) 0.0341(14) -0.0086(11) -0.0147(12) 0.0030(11)
C22 0.0286(14) 0.0345(13) 0.0354(14) -0.0117(12) -0.0112(12) 0.0061(11)
C20 0.0369(14) 0.0275(12) 0.0265(13) -0.0055(11) -0.0101(11) -0.0002(11)
C9 0.0315(14) 0.0346(13) 0.0232(12) -0.0050(11) -0.0082(11) -0.0022(11)
C30 0.0357(14) 0.0272(12) 0.0314(13) -0.0045(11) -0.0107(12) 0.0023(10)
C2 0.0343(14) 0.0242(12) 0.0327(14) -0.0104(11) -0.0152(12) 0.0064(10)
C29 0.0338(14) 0.0255(12) 0.0260(12) -0.0034(10) -0.0092(11) 0.0007(10)
C41 0.0309(14) 0.0312(13) 0.0279(13) -0.0107(11) -0.0119(11) 0.0013(10)
C19 0.0363(14) 0.0286(13) 0.0257(13) -0.0073(11) -0.0080(11) -0.0017(11)
C17 0.0409(15) 0.0309(13) 0.0344(14) -0.0057(11) -0.0179(12) 0.0050(11)
C5 0.0336(14) 0.0276(12) 0.0359(14) -0.0047(11) -0.0166(12) 0.0008(11)
C32 0.0562(18) 0.0342(14) 0.0241(13) -0.0080(11) -0.0090(13) -0.0026(12)
C12 0.0322(14) 0.0348(13) 0.0283(13) -0.0108(11) -0.0078(11) 0.0028(11)
C13 0.0334(14) 0.0319(13) 0.0352(14) -0.0118(11) -0.0129(12) 0.0099(11)
C2' 0.0400(16) 0.0380(14) 0.0353(15) -0.0071(12) -0.0149(13) 0.0009(12)
C18 0.0451(16) 0.0336(13) 0.0251(13) -0.0061(11) -0.0132(12) -0.0001(12)
C3 0.0369(15) 0.0249(12) 0.0316(14) -0.0092(11) -0.0126(12) 0.0045(10)
C45 0.0363(15) 0.0587(17) 0.0268(14) -0.0036(13) -0.0080(12) -0.0087(13)
C31 0.0486(16) 0.0263(12) 0.0304(14) -0.0019(11) -0.0198(13) -0.0012(11)
C23 0.0359(14) 0.0265(12) 0.0307(13) -0.0042(11) -0.0124(11) 0.0015(11)
C42 0.0427(15) 0.0344(13) 0.0322(14) -0.0107(11) -0.0182(12) 0.0059(11)
C28 0.0403(15) 0.0305(13) 0.0379(14) -0.0078(11) -0.0191(13) 0.0042(11)
C46 0.0354(15) 0.0372(14) 0.0308(14) -0.0079(12) -0.0079(12) -0.0045(11)
C21 0.0368(15) 0.0337(13) 0.0237(13) -0.0083(11) -0.0064(11) -0.0029(11)
C25 0.0386(15) 0.0300(13) 0.0452(15) -0.0104(12) -0.0148(13) 0.0082(11)
C34 0.0353(15) 0.0361(13) 0.0324(14) -0.0099(11) -0.0106(12) -0.0021(11)
C43 0.0500(17) 0.0409(15) 0.0403(15) -0.0191(13) -0.0227(14) 0.0120(12)
C3' 0.0416(16) 0.0369(14) 0.0272(13) -0.0061(11) -0.0084(13) -0.0014(12)
C8 0.0450(16) 0.0350(14) 0.0284(14) -0.0066(12) -0.0129(12) 0.0000(12)
C7 0.0474(16) 0.0313(13) 0.0338(14) -0.0034(11) -0.0215(13) 0.0040(11)
C36 0.0444(16) 0.0330(14) 0.0511(16) -0.0116(12) -0.0251(14) 0.0047(12)
C2" 0.0364(16) 0.0478(16) 0.0502(17) -0.0116(14) -0.0154(15) -0.0024(13)
C27 0.0410(15) 0.0417(14) 0.0392(15) -0.0084(12) -0.0225(13) 0.0027(12)
C3" 0.0438(17) 0.0488(16) 0.0380(16) -0.0042(13) -0.0071(13) -0.0092(13)
C37 0.0432(16) 0.0430(16) 0.0565(17) -0.0141(14) -0.0277(14) 0.0093(13)
C26 0.0368(15) 0.0360(14) 0.0419(15) -0.0068(12) -0.0179(13) 0.0087(11)
C40 0.0405(15) 0.0377(15) 0.0439(16) 0.0004(12) -0.0101(13) 0.0006(12)
C44 0.0408(16) 0.0623(18) 0.0355(16) -0.0276(15) -0.0146(13) 0.0096(13)
C33 0.0393(15) 0.0362(14) 0.0314(14) -0.0095(12) -0.0018(12) 0.0006(11)
C38 0.0547(19) 0.0477(18) 0.0440(17) -0.0030(14) -0.0251(15) 0.0226(14)
C39 0.067(2) 0.0361(15) 0.0514(18) 0.0038(13) -0.0153(16) 0.0065(14)

loop_
_atom_type_symbol
_atom_type_description
_atom_type_scat_dispersion_real
_atom_type_scat_dispersion_imag
_atom_type_scat_source
C C 0.0033 0.0016 'International Tables Vol C Tables 4.2.6.8 and 6.1.1.4'
H H 0.0000 0.0000 'International Tables Vol C Tables 4.2.6.8 and 6.1.1.4'
N N 0.0061 0.0033 'International Tables Vol C Tables 4.2.6.8 and 6.1.1.4'

loop_
_geom_angle_atom_site_label_1
_geom_angle_atom_site_label_2
_geom_angle_atom_site_label_3
_geom_angle
C16 N1 C19 105.46(17)
C9 N2 C6 105.22(17)
C14 N3 C11 110.78(16)
C21 C1 C2 119.1(2)
C21 C1 C20 120.5(2)
C2 C1 C20 120.4(2)
C5 C6 N2 122.76(19)
C5 C6 C7 127.28(19)
N2 C6 C7 109.96(18)
C15 C14 N3 130.81(17)
C15 C14 C13 123.8(2)
N3 C14 C13 105.39(17)
N1 C16 C15 125.27(19)
N1 C16 C17 111.02(17)
C15 C16 C17 123.70(19)
C11 C10 C9 125.63(18)
C11 C10 C29 118.38(18)
C9 C10 C29 115.98(18)
C22 C4 C3 119.6(2)
C22 C4 C5 120.8(2)
C3 C4 C5 119.5(2)
C14 C15 C16 127.92(19)
C14 C15 C35 116.00(17)
C16 C15 C35 116.08(17)
C10 C11 N3 129.53(18)
C10 C11 C12 125.06(18)
N3 C11 C12 105.40(18)
C36 C35 C40 118.7(2)
C36 C35 C15 119.9(2)
C40 C35 C15 121.4(2)
C25 C24 C23 120.9(2)
C4 C22 C21 120.3(2)
C19 C20 C1 116.87(18)
C19 C20 C41 124.3(2)
C1 C20 C41 118.83(18)
N2 C9 C10 124.27(19)
N2 C9 C8 111.26(18)
C10 C9 C8 124.40(18)
C31 C30 C29 120.9(2)
C3 C2 C2' 118.8(2)
C3 C2 C1 119.4(2)
C2' C2 C1 121.7(2)
C30 C29 C34 118.21(19)
C30 C29 C10 120.5(2)
C34 C29 C10 121.3(2)
C46 C41 C42 118.41(19)
C46 C41 C20 123.40(19)
C42 C41 C20 118.2(2)
C20 C19 N1 121.7(2)
C20 C19 C18 128.37(19)
N1 C19 C18 109.86(17)
C18 C17 C16 106.86(19)
C6 C5 C4 118.05(19)
C6 C5 C23 121.65(19)
C4 C5 C23 120.23(18)
C31 C32 C33 120.0(2)
C13 C12 C11 109.01(19)
C12 C13 C14 109.39(19)
C2" C2' C2 120.9(2)
C17 C18 C19 106.76(18)
C2 C3 C3' 118.8(2)
C2 C3 C4 118.3(2)
C3' C3 C4 122.7(2)
C44 C45 C46 120.4(2)
C32 C31 C30 120.1(2)
C24 C23 C28 117.6(2)
C24 C23 C5 120.98(19)
C28 C23 C5 121.36(18)
C43 C42 C41 120.8(2)
C27 C28 C23 120.8(2)
C41 C46 C45 120.1(2)
C1 C21 C22 120.7(2)
C26 C25 C24 120.4(2)
C33 C34 C29 121.0(2)
C44 C43 C42 120.0(2)
C3" C3' C3 120.9(2)
C7 C8 C9 107.09(19)
C8 C7 C6 106.4(2)
C37 C36 C35 121.3(2)
C2' C2" C3" 119.9(2)
C28 C27 C26 120.9(2)
C3' C3" C2" 120.6(2)
C38 C37 C36 119.8(2)
C25 C26 C27 119.3(2)
C39 C40 C35 119.7(2)
C43 C44 C45 120.2(2)
C34 C33 C32 119.8(2)
C37 C38 C39 119.9(2)
C38 C39 C40 120.5(3)

loop_
_geom_bond_atom_site_label_1
_geom_bond_atom_site_label_2
_geom_bond_distance
N1 C16 1.337(3)
N1 C19 1.396(2)
N2 C9 1.341(2)
N2 C6 1.399(2)
N3 C14 1.384(3)
N3 C11 1.390(2)
C1 C21 1.370(3)
C1 C2 1.434(3)
C1 C20 1.454(3)
C6 C5 1.383(3)
C6 C7 1.451(3)
C14 C15 1.378(3)
C14 C13 1.441(3)
C16 C15 1.429(3)
C16 C17 1.462(3)
C10 C11 1.375(3)
C10 C9 1.440(3)
C10 C29 1.496(3)
C4 C22 1.370(3)
C4 C3 1.441(3)
C4 C5 1.462(3)
C15 C35 1.505(3)
C11 C12 1.442(3)
C35 C36 1.386(3)
C35 C40 1.392(3)
C24 C25 1.381(3)
C24 C23 1.399(3)
C22 C21 1.406(3)
C20 C19 1.387(3)
C20 C41 1.466(3)
C9 C8 1.453(3)
C30 C31 1.388(3)
C30 C29 1.391(3)
C2 C3 1.411(3)
C2 C2' 1.423(3)
C29 C34 1.394(3)
C41 C46 1.388(3)
C41 C42 1.403(3)
C19 C18 1.449(3)
C17 C18 1.333(3)
C5 C23 1.463(3)
C32 C31 1.379(3)
C32 C33 1.385(3)
C12 C13 1.335(3)
C2' C2" 1.363(3)
C3 C3' 1.414(3)
C45 C44 1.375(3)
C45 C46 1.395(3)
C23 C28 1.399(3)
C42 C43 1.384(3)
C28 C27 1.370(3)
C25 C26 1.375(3)
C34 C33 1.385(3)
C43 C44 1.373(3)
C3' C3" 1.364(3)
C8 C7 1.340(3)
C36 C37 1.385(3)
C2" C3" 1.405(3)
C27 C26 1.382(3)
C37 C38 1.369(3)
C40 C39 1.392(3)
C38 C39 1.384(3)
